data_9011276
loop_
_publ_author_name
'Baker, C. L.'
'Lincoln, F. J.'
'Johnson, A. W. S.'

_publ_section_title
;
 A low-temperature structural phase transformation in CuAgS
 Sample: T = 120 K
 Note: dimorphic with stromeyerite
;
_journal_issue 6
_journal_name_full 'Acta Crystallographica, Section B'
_journal_page_first 891
_journal_page_last 899
_journal_paper_doi 10.1107/S0108768191008340
_journal_volume 47
_journal_year 1991
_chemical_compound_source 'Gowganda, Ontario, Canada'
_chemical_formula_structural CuAgS
_chemical_formula_sum 'Ag Cu S'
_chemical_name_mineral Stromeyerite
_space_group_IT_number 26
_symmetry_space_group_name_Hall 'P 2c -2'
_symmetry_space_group_name_H-M 'P m c 21'
_cell_angle_alpha 90
_cell_angle_beta 90
_cell_angle_gamma 90
_cell_length_a 4.0470
_cell_length_b 6.5920
_cell_length_c 7.9300
_cell_formula_units_Z 4
_cell_volume 211.555
_database_code_amcsd 0009856
_diffrn_ambient_temperature 120
_exptl_crystal_density_diffrn 6.389
_cod_original_formula_sum 'Cu Ag S'
_cod_database_code 9011276

loop_
_space_group_symop_operation_xyz
x,y,z
x,-y,1/2+z
-x,y,z
-x,-y,1/2+z

loop_
_atom_site_aniso_label
_atom_site_aniso_U_11
_atom_site_aniso_U_22
_atom_site_aniso_U_33
_atom_site_aniso_U_12
_atom_site_aniso_U_13
_atom_site_aniso_U_23
Cu1 0.00550 0.01070 0.01220 0.00000 0.00000 0.00130
Cu2 0.00580 0.00880 0.00940 0.00000 0.00000 0.00060
Ag1 0.01030 0.03220 0.01170 0.00000 0.00000 -0.01380
Ag2 0.01380 0.02330 0.00770 0.00000 0.00000 0.00370
S1 0.00380 0.00580 0.00850 0.00000 0.00000 0.00020
S2 0.00560 0.00730 0.00920 0.00000 0.00000 -0.00090

loop_
_atom_site_label
_atom_site_fract_x
_atom_site_fract_y
_atom_site_fract_z
Cu1 0.00000 0.56740 0.72970
Cu2 0.50000 0.06630 0.74240
Ag1 0.00000 -0.05600 0.50000
Ag2 0.50000 0.44020 0.97280
S1 0.00000 0.21610 0.72150
S2 0.50000 0.71330 0.75940

loop_
_cod_related_entry_id
_cod_related_entry_database
_cod_related_entry_code
1 AMCSD 0009856
